data_4025178
loop_
_publ_author_name
'Tanya A. Bradford'
'Alan D. Payne'
'Anthony C. Willis'
'Michael N. Paddon-Row'
'Michael S. Sherburn'

_publ_contact_author_address
;
Research School of Chemistry,
The Australian National University,
Canberra, ACT 0200, Australia
;
_publ_contact_author_email 'sherburn@rsc.anu.edu.au '
_publ_contact_author_fax ' 61 2 6125 8114 '
_publ_contact_author_name 'Michael S. Sherburn'
_publ_contact_author_phone ' 61 2 6125 4988 '
_publ_section_title
;
 Practical Synthesis and Reactivity of [3]Dendralene
;
_journal_name_full 'Journal of Organic Chemistry'
_journal_page_first 491
_journal_page_last 494
_journal_paper_doi 10.1021/jo9024557
_journal_volume 75
_journal_year 2010
_chemical_compound_source local
_chemical_formula_moiety 'C26 H22 N2 O4'
_chemical_formula_sum 'C26 H22 N2 O4'
_chemical_formula_weight 426.47
_space_group_IT_number 14
_symmetry_cell_setting monoclinic
_symmetry_space_group_name_Hall '-P 2ybc'
_symmetry_space_group_name_H-M 'P 1 21/c 1'
_atom_sites_solution_hydrogens geom
_atom_sites_solution_primary direct
_audit_creation_date 08-05-02
_audit_creation_method CRYSTALS_ver_12.18
_audit_update_record
;
2008-05-02 - Report on C26 H22 N2 O4
             by Anthony C. Willis
             for Tanya Bradford and Mick Sherburn
2008-05-02 - passes checkcif tests with minor warnings
;
_cell_angle_alpha 90
_cell_angle_beta 107.8578(6)
_cell_angle_gamma 90
_cell_formula_units_Z 4
_cell_length_a 9.5827(1)
_cell_length_b 22.2922(3)
_cell_length_c 10.7623(1)
_cell_measurement_reflns_used 35734
_cell_measurement_temperature 200
_cell_measurement_theta_max 27.5
_cell_measurement_theta_min 2.6
_cell_volume 2188.27(4)
_computing_cell_refinement 'Denzo/Scalepack (Otwinowski & Minor, 1997)'
_computing_data_collection 'COLLECT (Nonius BV, 1997)'
_computing_data_reduction 'Denzo/Scalepack (Otwinowski & Minor, 1997)'
_computing_molecular_graphics
;
ORTEP-II (Johnson 1976) in teXsan (MSC, 1992-1997)
;
_computing_publication_material 'CRYSTALS (Watkin et al 2003)'
_computing_structure_refinement 'CRYSTALS (Watkin et al 2003)'
_computing_structure_solution 'SIR92 (Altomare et al, 1994)'
_diffrn_ambient_temperature 200
_diffrn_measured_fraction_theta_full 0.995
_diffrn_measured_fraction_theta_max 0.995
_diffrn_measurement_device_type 'Nonius KappaCCD'
_diffrn_measurement_method ' \f and \w scans with CCD '
_diffrn_radiation_monochromator graphite
_diffrn_radiation_type 'Mo K\a'
_diffrn_radiation_wavelength 0.71073
_diffrn_reflns_av_R_equivalents 0.031
_diffrn_reflns_limit_h_max 12
_diffrn_reflns_limit_h_min -12
_diffrn_reflns_limit_k_max 28
_diffrn_reflns_limit_k_min -27
_diffrn_reflns_limit_l_max 13
_diffrn_reflns_limit_l_min -13
_diffrn_reflns_number 44974
_diffrn_reflns_theta_full 26.929
_diffrn_reflns_theta_max 27.479
_diffrn_reflns_theta_min 2.701
_diffrn_standards_number 0
_exptl_absorpt_coefficient_mu 0.088
_exptl_absorpt_correction_T_max 0.984
_exptl_absorpt_correction_T_min 0.966
_exptl_absorpt_correction_type integration
_exptl_absorpt_process_details
;
via Gaussian method (Coppens, 1970) implemented in maXus (2000)
;
_exptl_crystal_colour colourless
_exptl_crystal_density_diffrn 1.294
_exptl_crystal_density_meas ?
_exptl_crystal_description block
_exptl_crystal_F_000 896
_exptl_crystal_size_max 0.54
_exptl_crystal_size_mid 0.34
_exptl_crystal_size_min 0.30
_refine_diff_density_max 0.24
_refine_diff_density_min -0.24
_refine_ls_extinction_method None
_refine_ls_goodness_of_fit_ref 0.9395
_refine_ls_hydrogen_treatment refxyz
_refine_ls_matrix_type full
_refine_ls_number_parameters 355
_refine_ls_number_reflns 4988
_refine_ls_number_restraints 0
_refine_ls_R_factor_all 0.0455
_refine_ls_R_factor_gt 0.0338
_refine_ls_shift/su_max 0.001290
_refine_ls_structure_factor_coef Fsqd
_refine_ls_weighting_details
;
 Method= Modified Sheldrick 
 w=1/[\s^2^(F^2^) + ( 0.05P)^2^ + 0.07P] 
 ,where P=(max(Fo^2^,0) + 2Fc^2^)/3 
;
_refine_ls_weighting_scheme calc
_refine_ls_wR_factor_all 0.0905
_refine_ls_wR_factor_gt 0.0873
_refine_ls_wR_factor_ref 0.0905
_reflns_limit_h_max 11
_reflns_limit_h_min -12
_reflns_limit_k_max 28
_reflns_limit_k_min 0
_reflns_limit_l_max 13
_reflns_limit_l_min 0
_reflns_number_gt 3842
_reflns_number_total 4988
_reflns_threshold_expression I>2.0\s(I)
_oxford_diffrn_Wilson_B_factor 2.79
_oxford_diffrn_Wilson_scale 1.06
_oxford_refine_ls_scale 1.040(3)
_oxford_structure_analysis_title '5021251 she0813'
_cod_data_source_file jo9024557_si_002.cif
_cod_data_source_block she0813
_cod_depositor_comments
;
The following automatic conversions were performed:

'_symmetry_cell_setting' value 'Monoclinic' changed to 'monoclinic'
according to the built-in table from CIF Core dictionary named
'cif_core.dic' version 2.4.1 from 2010-06-29.

Automatic conversion script
Id: cif_fix_values 1646 2011-03-28 12:23:43Z adriana 

The following automatic conversions were performed:

'_exptl_crystal_density_meas' value 'not measured' was changed to '?'
- the value is perceived as not measured.

Automatic conversion script
Id: cif_fix_values 3008 2015-01-20 13:52:24Z robertas 
;
_cod_original_sg_symbol_H-M 'P 1 21/c 1 '
_cod_database_code 4025178

loop_
_symmetry_equiv_pos_as_xyz
x,y,z
-x,-y,-z
-x,y+1/2,-z+1/2
x,-y+1/2,z+1/2

loop_
_atom_site_label
_atom_site_type_symbol
_atom_site_fract_x
_atom_site_fract_y
_atom_site_fract_z
_atom_site_U_iso_or_equiv
_atom_site_occupancy
_atom_site_adp_type
_atom_site_refinement_flags_posn
_atom_site_refinement_flags_adp
_atom_site_refinement_flags_occupancy
_atom_site_disorder_assembly
_atom_site_disorder_group
_atom_site_attached_hydrogens
C1 C 0.45236(13) 0.63489(5) 0.80200(11) 0.0372 1.0000 Uani . . . . . .
C2 C 0.40896(12) 0.62862(5) 0.65592(11) 0.0349 1.0000 Uani . . . . . .
C3 C 0.26888(11) 0.61807(4) 0.59071(10) 0.0292 1.0000 Uani . . . . . .
C4 C 0.20728(12) 0.60977(5) 0.44545(10) 0.0335 1.0000 Uani . . . . . .
C5 C 0.07291(12) 0.65018(5) 0.38945(10) 0.0332 1.0000 Uani . . . . . .
C6 C -0.03906(11) 0.64553(5) 0.46519(11) 0.0331 1.0000 Uani . . . . . .
C7 C 0.00531(11) 0.60251(5) 0.58174(11) 0.0322 1.0000 Uani . . . . . .
C8 C 0.16108(11) 0.61632(4) 0.66830(10) 0.0284 1.0000 Uani . . . . . .
C9 C 0.21881(11) 0.57434(4) 0.78817(10) 0.0300 1.0000 Uani . . . . . .
C10 C 0.38298(11) 0.58384(4) 0.85882(10) 0.0317 1.0000 Uani . . . . . .
C11 C 0.11722(12) 0.71573(5) 0.39787(10) 0.0340 1.0000 Uani . . . . . .
O12 O 0.20878(9) 0.73901(4) 0.35772(8) 0.0472 1.0000 Uani . . . . . .
C13 C -0.05544(11) 0.70868(5) 0.50925(11) 0.0351 1.0000 Uani . . . . . .
O14 O -0.13044(9) 0.72546(4) 0.57421(9) 0.0504 1.0000 Uani . . . . . .
N15 N 0.03402(9) 0.74650(4) 0.46330(9) 0.0340 1.0000 Uani . . . . . .
C16 C 0.04682(12) 0.80933(4) 0.49227(11) 0.0351 1.0000 Uani . . . . . .
C17 C 0.17704(14) 0.83185(5) 0.57415(11) 0.0403 1.0000 Uani . . . . . .
C18 C 0.18425(16) 0.89222(6) 0.60791(12) 0.0486 1.0000 Uani . . . . . .
C19 C 0.06259(17) 0.92830(6) 0.56194(14) 0.0534 1.0000 Uani . . . . . .
C20 C -0.06515(17) 0.90584(6) 0.47803(17) 0.0586 1.0000 Uani . . . . . .
C21 C -0.07345(14) 0.84582(5) 0.44189(16) 0.0512 1.0000 Uani . . . . . .
C22 C 0.20520(11) 0.50842(5) 0.75333(10) 0.0307 1.0000 Uani . . . . . .
O23 O 0.09463(8) 0.47962(3) 0.70690(8) 0.0427 1.0000 Uani . . . . . .
C24 C 0.45463(11) 0.52463(4) 0.84610(10) 0.0313 1.0000 Uani . . . . . .
O25 O 0.58433(8) 0.51295(3) 0.88303(8) 0.0430 1.0000 Uani . . . . . .
N26 N 0.34578(9) 0.48357(4) 0.78541(8) 0.0302 1.0000 Uani . . . . . .
C27 C 0.37100(11) 0.42086(4) 0.76990(10) 0.0308 1.0000 Uani . . . . . .
C28 C 0.32896(13) 0.38000(5) 0.84792(11) 0.0381 1.0000 Uani . . . . . .
C29 C 0.34942(14) 0.31917(5) 0.83256(13) 0.0456 1.0000 Uani . . . . . .
C30 C 0.41167(13) 0.30004(5) 0.74050(14) 0.0477 1.0000 Uani . . . . . .
C31 C 0.45347(15) 0.34067(6) 0.66282(15) 0.0520 1.0000 Uani . . . . . .
C32 C 0.43262(13) 0.40163(5) 0.67689(13) 0.0433 1.0000 Uani . . . . . .
H11 H 0.4137(13) 0.6743(6) 0.8225(12) 0.0422 1.0000 Uiso . . . . . .
H12 H 0.5603(14) 0.6332(5) 0.8403(12) 0.0422 1.0000 Uiso . . . . . .
H21 H 0.4843(14) 0.6315(5) 0.6113(12) 0.0419 1.0000 Uiso . . . . . .
H41 H 0.2815(13) 0.6189(5) 0.4013(12) 0.0407 1.0000 Uiso . . . . . .
H42 H 0.1754(13) 0.5671(6) 0.4236(12) 0.0407 1.0000 Uiso . . . . . .
H51 H 0.0289(13) 0.6422(5) 0.2975(12) 0.0385 1.0000 Uiso . . . . . .
H61 H -0.1322(14) 0.6333(5) 0.4079(12) 0.0379 1.0000 Uiso . . . . . .
H71 H -0.0658(13) 0.6059(5) 0.6335(11) 0.0384 1.0000 Uiso . . . . . .
H72 H -0.0011(12) 0.5607(6) 0.5481(11) 0.0384 1.0000 Uiso . . . . . .
H81 H 0.1608(12) 0.6578(5) 0.7064(11) 0.0341 1.0000 Uiso . . . . . .
H91 H 0.1609(13) 0.5806(5) 0.8441(12) 0.0366 1.0000 Uiso . . . . . .
H101 H 0.3977(12) 0.5899(5) 0.9499(12) 0.0367 1.0000 Uiso . . . . . .
H171 H 0.2641(14) 0.8042(6) 0.6097(13) 0.0479 1.0000 Uiso . . . . . .
H181 H 0.2772(15) 0.9085(6) 0.6677(14) 0.0591 1.0000 Uiso . . . . . .
H191 H 0.0694(16) 0.9697(7) 0.5925(15) 0.0706 1.0000 Uiso . . . . . .
H201 H -0.1488(19) 0.9316(8) 0.4451(16) 0.0763 1.0000 Uiso . . . . . .
H211 H -0.1617(17) 0.8271(7) 0.3780(14) 0.0618 1.0000 Uiso . . . . . .
H281 H 0.2875(13) 0.3953(6) 0.9111(13) 0.0456 1.0000 Uiso . . . . . .
H291 H 0.3160(15) 0.2913(6) 0.8847(13) 0.0535 1.0000 Uiso . . . . . .
H301 H 0.4255(14) 0.2577(7) 0.7318(13) 0.0562 1.0000 Uiso . . . . . .
H311 H 0.4975(16) 0.3266(7) 0.5975(15) 0.0664 1.0000 Uiso . . . . . .
H321 H 0.4628(15) 0.4301(6) 0.6249(13) 0.0550 1.0000 Uiso . . . . . .

loop_
_atom_site_aniso_label
_atom_site_aniso_U_11
_atom_site_aniso_U_22
_atom_site_aniso_U_33
_atom_site_aniso_U_23
_atom_site_aniso_U_13
_atom_site_aniso_U_12
C1 0.0338(6) 0.0315(6) 0.0401(6) 0.0019(5) 0.0023(5) -0.0070(5)
C2 0.0316(5) 0.0328(5) 0.0403(6) 0.0072(4) 0.0111(5) -0.0022(4)
C3 0.0315(5) 0.0237(5) 0.0327(5) 0.0023(4) 0.0102(4) 0.0019(4)
C4 0.0366(6) 0.0316(6) 0.0335(6) -0.0008(4) 0.0123(5) 0.0039(4)
C5 0.0366(6) 0.0316(5) 0.0281(5) -0.0017(4) 0.0052(4) 0.0025(4)
C6 0.0273(5) 0.0294(5) 0.0381(6) -0.0019(4) 0.0035(4) -0.0007(4)
C7 0.0297(5) 0.0267(5) 0.0396(6) -0.0008(4) 0.0098(5) -0.0008(4)
C8 0.0302(5) 0.0233(5) 0.0318(5) -0.0015(4) 0.0097(4) 0.0001(4)
C9 0.0328(5) 0.0299(5) 0.0288(5) -0.0018(4) 0.0117(4) -0.0016(4)
C10 0.0354(5) 0.0297(5) 0.0266(5) -0.0014(4) 0.0046(4) -0.0032(4)
C11 0.0365(6) 0.0335(6) 0.0306(5) 0.0024(4) 0.0084(4) 0.0037(4)
O12 0.0562(5) 0.0413(5) 0.0535(5) 0.0025(4) 0.0307(4) -0.0015(4)
C13 0.0283(5) 0.0308(5) 0.0448(6) 0.0028(4) 0.0092(5) 0.0038(4)
O14 0.0490(5) 0.0361(4) 0.0781(6) 0.0010(4) 0.0370(5) 0.0053(4)
N15 0.0339(5) 0.0269(4) 0.0412(5) 0.0015(4) 0.0116(4) 0.0025(3)
C16 0.0396(6) 0.0261(5) 0.0430(6) 0.0038(4) 0.0176(5) 0.0019(4)
C17 0.0486(7) 0.0385(6) 0.0328(6) 0.0037(5) 0.0110(5) -0.0008(5)
C18 0.0730(9) 0.0406(7) 0.0342(6) -0.0016(5) 0.0195(6) -0.0142(6)
C19 0.0834(10) 0.0299(6) 0.0631(8) 0.0013(6) 0.0465(8) -0.0035(6)
C20 0.0572(8) 0.0306(6) 0.1028(12) 0.0152(7) 0.0464(8) 0.0088(6)
C21 0.0378(6) 0.0332(6) 0.0835(10) 0.0100(6) 0.0197(7) 0.0020(5)
C22 0.0313(5) 0.0305(5) 0.0300(5) 0.0037(4) 0.0088(4) -0.0030(4)
O23 0.0328(4) 0.0317(4) 0.0578(5) 0.0041(4) 0.0053(4) -0.0064(3)
C24 0.0329(5) 0.0302(5) 0.0289(5) 0.0020(4) 0.0067(4) -0.0045(4)
O25 0.0301(4) 0.0378(4) 0.0557(5) 0.0000(4) 0.0054(4) -0.0025(3)
N26 0.0300(4) 0.0254(4) 0.0338(5) -0.0003(3) 0.0077(4) -0.0029(3)
C27 0.0277(5) 0.0272(5) 0.0343(5) 0.0000(4) 0.0049(4) -0.0024(4)
C28 0.0443(6) 0.0342(6) 0.0356(6) 0.0025(4) 0.0120(5) -0.0026(5)
C29 0.0517(7) 0.0320(6) 0.0500(7) 0.0104(5) 0.0110(6) -0.0040(5)
C30 0.0418(7) 0.0284(6) 0.0704(9) -0.0025(6) 0.0135(6) 0.0008(5)
C31 0.0536(8) 0.0405(7) 0.0719(9) -0.0098(6) 0.0338(7) -0.0027(6)
C32 0.0471(7) 0.0350(6) 0.0553(7) -0.0003(5) 0.0270(6) -0.0053(5)

loop_
_atom_type_symbol
_atom_type_scat_dispersion_real
_atom_type_scat_dispersion_imag
_atom_type_scat_Cromer_Mann_a1
_atom_type_scat_Cromer_Mann_b1
_atom_type_scat_Cromer_Mann_a2
_atom_type_scat_Cromer_Mann_b2
_atom_type_scat_Cromer_Mann_a3
_atom_type_scat_Cromer_Mann_b3
_atom_type_scat_Cromer_Mann_a4
_atom_type_scat_Cromer_Mann_b4
_atom_type_scat_Cromer_Mann_c
_atom_type_scat_source
C 0.0033 0.0016 2.3100 20.8439 1.0200 10.2075 1.5886 0.5687 0.8650 51.6512 0.2156 'International Tables Vol C 4.2.6.8 and 6.1.1.4'
H 0.0000 0.0000 0.4930 10.5109 0.3229 26.1257 0.1402 3.1424 0.0408 57.7998 0.0030 'International Tables Vol C 4.2.6.8 and 6.1.1.4'
N 0.0061 0.0033 12.2126 0.0057 3.1322 9.8933 2.0125 28.9975 1.1663 0.5826 -11.5290 'International Tables Vol C 4.2.6.8 and 6.1.1.4'
O 0.0106 0.0060 3.0485 13.2771 2.2868 5.7011 1.5463 0.3239 0.8670 32.9089 0.2508 'International Tables Vol C 4.2.6.8 and 6.1.1.4'

loop_
_exptl_crystal_face_index_h
_exptl_crystal_face_index_k
_exptl_crystal_face_index_l
_exptl_crystal_face_perp_dist
0 0 1 0.120
0 0 -1 0.180
1 0 0 0.200
-1 0 0 0.200
-4 -5 0 0.159
1 3 0 0.137
0 2 -1 0.199
0 -4 -1 0.233
2 -5 -1 0.188
-3 4 2 0.207
-7 -6 4 0.153
11 6 -12 0.179

loop_
_geom_angle_atom_site_label_1
_geom_angle_site_symmetry_1
_geom_angle_atom_site_label_2
_geom_angle_site_symmetry_2
_geom_angle_atom_site_label_3
_geom_angle_site_symmetry_3
_geom_angle
_geom_angle_publ_flag
C2 . C1 . C10 . 109.41(8) yes
C2 . C1 . H11 . 108.0(7) no
C10 . C1 . H11 . 109.1(7) no
C2 . C1 . H12 . 110.5(7) no
C10 . C1 . H12 . 109.3(7) no
H11 . C1 . H12 . 110.5(10) no
C1 . C2 . C3 . 118.57(10) yes
C1 . C2 . H21 . 119.6(7) no
C3 . C2 . H21 . 121.8(7) no
C2 . C3 . C4 . 125.50(10) yes
C2 . C3 . C8 . 117.51(10) yes
C4 . C3 . C8 . 116.96(9) yes
C3 . C4 . C5 . 110.52(8) yes
C3 . C4 . H41 . 111.3(7) no
C5 . C4 . H41 . 109.3(7) no
C3 . C4 . H42 . 110.8(7) no
C5 . C4 . H42 . 107.8(7) no
H41 . C4 . H42 . 107.1(9) no
C4 . C5 . C6 . 112.96(9) yes
C4 . C5 . C11 . 110.86(9) yes
C6 . C5 . C11 . 105.16(8) yes
C4 . C5 . H51 . 110.1(7) no
C6 . C5 . H51 . 112.0(7) no
C11 . C5 . H51 . 105.4(7) no
C5 . C6 . C7 . 114.38(8) yes
C5 . C6 . C13 . 105.10(8) yes
C7 . C6 . C13 . 110.87(9) yes
C5 . C6 . H61 . 110.0(7) no
C7 . C6 . H61 . 108.7(7) no
C13 . C6 . H61 . 107.6(7) no
C6 . C7 . C8 . 110.29(8) yes
C6 . C7 . H71 . 110.0(7) no
C8 . C7 . H71 . 110.3(7) no
C6 . C7 . H72 . 108.6(7) no
C8 . C7 . H72 . 110.5(7) no
H71 . C7 . H72 . 107.1(9) no
C7 . C8 . C3 . 111.88(9) yes
C7 . C8 . C9 . 114.69(8) yes
C3 . C8 . C9 . 110.14(8) yes
C7 . C8 . H81 . 107.9(6) no
C3 . C8 . H81 . 106.7(6) no
C9 . C8 . H81 . 105.0(6) no
C8 . C9 . C10 . 112.20(8) yes
C8 . C9 . C22 . 113.46(8) yes
C10 . C9 . C22 . 104.70(8) yes
C8 . C9 . H91 . 108.1(7) no
C10 . C9 . H91 . 112.1(7) no
C22 . C9 . H91 . 106.1(7) no
C9 . C10 . C1 . 114.03(9) yes
C9 . C10 . C24 . 105.02(8) yes
C1 . C10 . C24 . 110.27(9) yes
C9 . C10 . H101 . 109.5(7) no
C1 . C10 . H101 . 110.9(7) no
C24 . C10 . H101 . 106.8(7) no
C5 . C11 . O12 . 127.85(10) yes
C5 . C11 . N15 . 108.12(9) yes
O12 . C11 . N15 . 124.02(10) yes
C6 . C13 . O14 . 127.57(10) yes
C6 . C13 . N15 . 108.52(9) yes
O14 . C13 . N15 . 123.90(10) yes
C13 . N15 . C11 . 112.93(9) yes
C13 . N15 . C16 . 122.30(9) yes
C11 . N15 . C16 . 124.53(9) yes
N15 . C16 . C17 . 119.62(10) yes
N15 . C16 . C21 . 119.07(10) yes
C17 . C16 . C21 . 121.26(11) yes
C16 . C17 . C18 . 118.74(12) yes
C16 . C17 . H171 . 119.8(7) no
C18 . C17 . H171 . 121.4(7) no
C17 . C18 . C19 . 120.18(13) yes
C17 . C18 . H181 . 119.1(8) no
C19 . C18 . H181 . 120.7(8) no
C18 . C19 . C20 . 120.58(12) yes
C18 . C19 . H191 . 118.0(9) no
C20 . C19 . H191 . 121.4(9) no
C19 . C20 . C21 . 119.89(13) yes
C19 . C20 . H201 . 119.9(10) no
C21 . C20 . H201 . 120.2(10) no
C20 . C21 . C16 . 119.28(13) yes
C20 . C21 . H211 . 123.8(8) no
C16 . C21 . H211 . 116.8(8) no
C9 . C22 . O23 . 128.08(9) yes
C9 . C22 . N26 . 108.69(8) yes
O23 . C22 . N26 . 123.22(9) yes
C10 . C24 . O25 . 127.32(9) yes
C10 . C24 . N26 . 108.71(8) yes
O25 . C24 . N26 . 123.97(10) yes
C22 . N26 . C24 . 112.47(8) yes
C22 . N26 . C27 . 122.70(8) yes
C24 . N26 . C27 . 124.48(8) yes
N26 . C27 . C28 . 118.72(9) yes
N26 . C27 . C32 . 120.79(9) yes
C28 . C27 . C32 . 120.47(10) yes
C27 . C28 . C29 . 119.63(11) yes
C27 . C28 . H281 . 117.5(8) no
C29 . C28 . H281 . 122.8(8) no
C28 . C29 . C30 . 119.90(11) yes
C28 . C29 . H291 . 118.7(8) no
C30 . C29 . H291 . 121.4(8) no
C29 . C30 . C31 . 120.49(11) yes
C29 . C30 . H301 . 118.6(8) no
C31 . C30 . H301 . 120.9(8) no
C30 . C31 . C32 . 120.05(12) yes
C30 . C31 . H311 . 119.8(9) no
C32 . C31 . H311 . 120.1(9) no
C31 . C32 . C27 . 119.46(11) yes
C31 . C32 . H321 . 120.8(8) no
C27 . C32 . H321 . 119.8(8) no

loop_
_geom_bond_atom_site_label_1
_geom_bond_site_symmetry_1
_geom_bond_atom_site_label_2
_geom_bond_site_symmetry_2
_geom_bond_distance
_geom_bond_publ_flag
C1 . C2 . 1.5044(16) yes
C1 . C10 . 1.5364(15) yes
C1 . H11 . 1.004(13) no
C1 . H12 . 0.990(12) no
C2 . C3 . 1.3311(15) yes
C2 . H21 . 0.984(13) no
C3 . C4 . 1.5036(14) yes
C3 . C8 . 1.5149(14) yes
C4 . C5 . 1.5352(14) yes
C4 . H41 . 0.990(12) no
C4 . H42 . 1.004(13) no
C5 . C6 . 1.5371(15) yes
C5 . C11 . 1.5166(15) yes
C5 . H51 . 0.966(12) no
C6 . C7 . 1.5319(15) yes
C6 . C13 . 1.5090(15) yes
C6 . H61 . 0.955(12) no
C7 . C8 . 1.5290(14) yes
C7 . H71 . 1.007(12) no
C7 . H72 . 0.995(12) no
C8 . C9 . 1.5519(14) yes
C8 . H81 . 1.011(11) no
C9 . C10 . 1.5376(14) yes
C9 . C22 . 1.5124(14) yes
C9 . H91 . 0.946(12) no
C10 . C24 . 1.5131(14) yes
C10 . H101 . 0.956(12) no
C11 . O12 . 1.2076(13) yes
C11 . N15 . 1.3952(13) yes
C13 . O14 . 1.2056(13) yes
C13 . N15 . 1.3966(13) yes
N15 . C16 . 1.4320(13) yes
C16 . C17 . 1.3825(16) yes
C16 . C21 . 1.3785(16) yes
C17 . C18 . 1.3901(17) yes
C17 . H171 . 1.013(13) no
C18 . C19 . 1.378(2) yes
C18 . H181 . 0.994(14) no
C19 . C20 . 1.374(2) yes
C19 . H191 . 0.974(16) no
C20 . C21 . 1.3890(19) yes
C20 . H201 . 0.961(17) no
C21 . H211 . 1.003(15) no
C22 . O23 . 1.2081(12) yes
C22 . N26 . 1.3984(13) yes
C24 . O25 . 1.2114(12) yes
C24 . N26 . 1.3911(13) yes
N26 . C27 . 1.4371(13) yes
C27 . C28 . 1.3799(15) yes
C27 . C32 . 1.3773(16) yes
C28 . C29 . 1.3873(16) yes
C28 . H281 . 0.950(13) no
C29 . C30 . 1.3719(19) yes
C29 . H291 . 0.955(14) no
C30 . C31 . 1.3730(19) yes
C30 . H301 . 0.962(15) no
C31 . C32 . 1.3885(17) yes
C31 . H311 . 0.976(16) no
C32 . H321 . 0.949(14) no

loop_
_geom_contact_atom_site_label_1
_geom_contact_atom_site_label_2
_geom_contact_distance
_geom_contact_site_symmetry_1
_geom_contact_site_symmetry_2
_geom_contact_publ_flag
O12 C17 3.366(2) . 4_564 no
O14 C29 3.326(2) . 3_556 no
O23 C6 3.300(1) . 2_566 no
O23 C5 3.317(1) . 2_566 no
O23 C19 3.474(2) . 3_546 no
O23 C7 3.478(1) . 2_566 no
O23 C4 3.481(1) . 2_566 no
O25 C24 3.163(1) . 2_667 no
O25 N26 3.424(1) . 2_667 no
O25 O25 3.432(2) . 2_667 no
O25 C10 3.455(1) . 2_667 no
O25 C18 3.470(2) . 3_646 no
C4 C18 3.572(2) . 4_564 no
C10 C28 3.590(1) . 2_667 no
C19 C19 3.529(3) . 2_576 no
C24 C24 3.342(2) . 2_667 no

loop_
_geom_torsion_atom_site_label_1
_geom_torsion_atom_site_label_2
_geom_torsion_atom_site_label_3
_geom_torsion_atom_site_label_4
_geom_torsion_site_symmetry_1
_geom_torsion_site_symmetry_2
_geom_torsion_site_symmetry_3
_geom_torsion_site_symmetry_4
_geom_torsion
_geom_torsion_publ_flag
O12 C11 N15 C13 . . . . -174.97(9) no
O12 C11 N15 C16 . . . . -0.5(1) no
O12 C11 C5 C4 . . . . 53.4(1) no
O12 C11 C5 C6 . . . . 175.8(1) no
O14 C13 N15 C11 . . . . 175.98(9) no
O14 C13 N15 C16 . . . . 1.4(1) no
O14 C13 C6 C5 . . . . -178.3(1) no
O14 C13 C6 C7 . . . . -54.3(1) no
O23 C22 N26 C24 . . . . -175.6(1) no
O23 C22 N26 C27 . . . . -2.1(2) no
O23 C22 C9 C8 . . . . -64.3(2) no
O23 C22 C9 C10 . . . . 173.0(1) no
O25 C24 N26 C22 . . . . 179.6(1) no
O25 C24 N26 C27 . . . . 6.3(2) no
O25 C24 C10 C1 . . . . 53.3(1) no
O25 C24 C10 C9 . . . . 176.6(1) no
N15 C11 C5 C4 . . . . -125.84(9) no
N15 C11 C5 C6 . . . . -3.4(1) no
N15 C13 C6 C5 . . . . 0.9(1) no
N15 C13 C6 C7 . . . . 125.01(9) no
N15 C16 C17 C18 . . . . -175.8(1) no
N15 C16 C21 C20 . . . . 174.9(1) no
N26 C22 C9 C8 . . . . 116.5(1) no
N26 C22 C9 C10 . . . . -6.2(1) no
N26 C24 C10 C1 . . . . -127.69(9) no
N26 C24 C10 C9 . . . . -4.4(1) no
N26 C27 C28 C29 . . . . 178.61(9) no
N26 C27 C32 C31 . . . . -179.0(1) no
C1 C2 C3 C4 . . . . -179.10(9) no
C1 C2 C3 C8 . . . . 3.1(1) no
C1 C10 C9 C8 . . . . 3.6(1) no
C1 C10 C9 C22 . . . . 127.1(1) no
C2 C1 C10 C9 . . . . -47.9(1) no
C2 C1 C10 C24 . . . . 70.0(1) no
C2 C3 C4 C5 . . . . -129.8(1) no
C2 C3 C8 C7 . . . . -178.78(9) no
C2 C3 C8 C9 . . . . -50.0(1) no
C3 C2 C1 C10 . . . . 46.6(1) no
C3 C4 C5 C6 . . . . -49.1(1) no
C3 C4 C5 C11 . . . . 68.6(1) no
C3 C8 C7 C6 . . . . -52.3(1) no
C3 C8 C9 C10 . . . . 43.7(1) no
C3 C8 C9 C22 . . . . -74.7(1) no
C4 C3 C8 C7 . . . . 3.2(1) no
C4 C3 C8 C9 . . . . 132.03(9) no
C4 C5 C6 C7 . . . . 0.7(1) no
C4 C5 C6 C13 . . . . 122.53(9) no
C5 C4 C3 C8 . . . . 48.0(1) no
C5 C6 C7 C8 . . . . 50.5(1) no
C5 C11 N15 C13 . . . . 4.3(1) no
C5 C11 N15 C16 . . . . 178.79(8) no
C6 C7 C8 C9 . . . . -178.70(9) no
C6 C13 N15 C11 . . . . -3.3(1) no
C6 C13 N15 C16 . . . . -177.94(8) no
C7 C6 C5 C11 . . . . -120.33(9) no
C7 C8 C9 C10 . . . . 170.97(9) no
C7 C8 C9 C22 . . . . 52.5(1) no
C8 C7 C6 C13 . . . . -68.1(1) no
C8 C9 C10 C24 . . . . -117.21(9) no
C9 C22 N26 C24 . . . . 3.7(1) no
C9 C22 N26 C27 . . . . 177.12(9) no
C10 C24 N26 C22 . . . . 0.6(1) no
C10 C24 N26 C27 . . . . -172.7(1) no
C11 N15 C16 C17 . . . . -63.1(2) no
C11 N15 C16 C21 . . . . 119.5(1) no
C11 C5 C6 C13 . . . . 1.50(9) no
C13 N15 C16 C17 . . . . 110.8(1) no
C13 N15 C16 C21 . . . . -66.5(2) no
C16 C17 C18 C19 . . . . 1.1(2) no
C16 C21 C20 C19 . . . . 0.7(3) no
C17 C16 C21 C20 . . . . -2.4(2) no
C17 C18 C19 C20 . . . . -2.8(2) no
C18 C17 C16 C21 . . . . 1.5(2) no
C18 C19 C20 C21 . . . . 1.8(3) no
C22 N26 C27 C28 . . . . -67.1(1) no
C22 N26 C27 C32 . . . . 111.3(1) no
C22 C9 C10 C24 . . . . 6.3(1) no
C24 N26 C27 C28 . . . . 105.5(1) no
C24 N26 C27 C32 . . . . -76.1(1) no
C27 C28 C29 C30 . . . . 0.2(2) no
C27 C32 C31 C30 . . . . 0.5(2) no
C28 C27 C32 C31 . . . . -0.6(2) no
C28 C29 C30 C31 . . . . -0.3(2) no
C29 C28 C27 C32 . . . . 0.2(2) no
C29 C30 C31 C32 . . . . -0.1(2) no
